data_7214969
loop_
_publ_author_name
'Tan, Yu-Hui'
'Wu, Jin-Ji'
'Zhou, Hai-Yun'
'Yang, Li-Fei'
'Ye, Bao-Hui'

_publ_section_title
;
 Anion and pH induced spontaneous resolution of \D- and \L-[M(H2Biim)3]SO4
 (M = Ru2+, Co2+, Ni2+, Mn2+, Fe2+, and Zn2+) enantiomers
;
_journal_issue 23
_journal_name_full CrystEngComm
_journal_page_first 8117
_journal_paper_doi 10.1039/c2ce26334c
_journal_volume 14
_journal_year 2012
_chemical_formula_sum 'C20 H18 N10 Ni O4 S'
_chemical_formula_weight 553.21
_chemical_name_systematic
;
?
;
_space_group_IT_number 80
_symmetry_space_group_name_Hall 'I 4bw'
_symmetry_space_group_name_H-M 'I 41'
_atom_sites_solution_hydrogens geom
_atom_sites_solution_primary direct
_atom_sites_solution_secondary difmap
_audit_creation_method SHELXL-97
_cell_angle_alpha 90.00
_cell_angle_beta 90.00
_cell_angle_gamma 90.00
_cell_formula_units_Z 4
_cell_length_a 12.6871(3)
_cell_length_b 12.6871(3)
_cell_length_c 14.2044(4)
_cell_measurement_temperature 153(2)
_cell_volume 2286.38(10)
_computing_structure_refinement 'SHELXL-97 (Sheldrick, 1997)'
_computing_structure_solution 'SHELXS-97 (Sheldrick, 1990)'
_diffrn_ambient_temperature 153(2)
_diffrn_measured_fraction_theta_full 0.998
_diffrn_measured_fraction_theta_max 0.998
_diffrn_radiation_monochromator graphite
_diffrn_radiation_source 'fine-focus sealed tube'
_diffrn_radiation_type CuK\a
_diffrn_radiation_wavelength 1.54184
_diffrn_reflns_av_R_equivalents 0.0353
_diffrn_reflns_av_sigmaI/netI 0.0365
_diffrn_reflns_limit_h_max 14
_diffrn_reflns_limit_h_min -14
_diffrn_reflns_limit_k_max 14
_diffrn_reflns_limit_k_min -14
_diffrn_reflns_limit_l_max 16
_diffrn_reflns_limit_l_min -15
_diffrn_reflns_number 5083
_diffrn_reflns_theta_full 60.90
_diffrn_reflns_theta_max 60.90
_diffrn_reflns_theta_min 4.67
_exptl_absorpt_coefficient_mu 2.534
_exptl_absorpt_correction_T_max 0.6312
_exptl_absorpt_correction_T_min 0.6312
_exptl_absorpt_correction_type multi-scan
_exptl_absorpt_process_details SADABS
_exptl_crystal_density_diffrn 1.607
_exptl_crystal_density_method 'not measured'
_exptl_crystal_F_000 1136
_exptl_crystal_size_max 0.20
_exptl_crystal_size_mid 0.20
_exptl_crystal_size_min 0.20
_refine_diff_density_max 0.169
_refine_diff_density_min -0.509
_refine_diff_density_rms 0.065
_refine_ls_abs_structure_details 'Flack H D (1983), Acta Cryst. A39, 876-881'
_refine_ls_abs_structure_Flack 0.10(5)
_refine_ls_extinction_method none
_refine_ls_goodness_of_fit_ref 1.129
_refine_ls_hydrogen_treatment mixed
_refine_ls_matrix_type full
_refine_ls_number_parameters 192
_refine_ls_number_reflns 1715
_refine_ls_number_restraints 115
_refine_ls_restrained_S_all 1.089
_refine_ls_R_factor_all 0.0564
_refine_ls_R_factor_gt 0.0540
_refine_ls_shift/su_max 0.000
_refine_ls_shift/su_mean 0.000
_refine_ls_structure_factor_coef Fsqd
_refine_ls_weighting_details 'calc w=1/[\s^2^(Fo^2^)+(0.1000P)^2^+0.0000P] where P=(Fo^2^+2Fc^2^)/3'
_refine_ls_weighting_scheme calc
_refine_ls_wR_factor_gt 0.1322
_refine_ls_wR_factor_ref 0.1355
_reflns_number_gt 1632
_reflns_number_total 1715
_reflns_threshold_expression >2sigma(I)
_cod_data_source_file c2ce26334c.txt
_cod_data_source_block L-3
_cod_original_cell_volume 2286.37(10)
_cod_original_sg_symbol_H-M I4(1)
_cod_database_code 7214969

loop_
_symmetry_equiv_pos_as_xyz
'x, y, z'
'-y, x+1/2, z+1/4'
'-x, -y, z'
'y, -x+1/2, z+1/4'
'x+1/2, y+1/2, z+1/2'
'-y+1/2, x+1, z+3/4'
'-x+1/2, -y+1/2, z+1/2'
'y+1/2, -x+1, z+3/4'

loop_
_atom_site_label
_atom_site_type_symbol
_atom_site_fract_x
_atom_site_fract_y
_atom_site_fract_z
_atom_site_U_iso_or_equiv
_atom_site_adp_type
_atom_site_occupancy
_atom_site_symmetry_multiplicity
_atom_site_calc_flag
_atom_site_refinement_flags
Ni1 Ni 1.0000 0.5000 0.25220(7) 0.0212(3) Uani 1 2 d SU
C1 C 0.8037(3) 0.5783(3) 0.1171(4) 0.0280(10) Uani 1 1 d U
H1 H 0.7539 0.5994 0.1613 0.034 Uiso 1 1 calc R
C2 C 0.7873(4) 0.5727(4) 0.0224(4) 0.0290(10) Uani 1 1 d U
C3 C 0.9466(4) 0.5221(3) 0.0554(3) 0.0217(9) Uani 1 1 d U
C4 C 0.8297(4) 0.5796(4) 0.4123(3) 0.0252(10) Uani 1 1 d U
C5 C 0.8281(4) 0.6643(4) 0.4705(3) 0.0274(10) Uani 1 1 d U
C6 C 0.9646(3) 0.6759(3) 0.3779(3) 0.0215(9) Uani 1 1 d U
C7 C 1.0595(3) 0.7041(3) 0.3273(3) 0.0211(9) Uani 1 1 d U
C8 C 1.1997(4) 0.7776(4) 0.2690(3) 0.0283(11) Uani 1 1 d U
C9 C 1.1865(4) 0.6813(4) 0.2285(3) 0.0286(10) Uani 1 1 d U
H2 H 0.732(4) 0.582(4) -0.016(4) 0.023(12) Uiso 1 1 d .
H3 H 0.897(4) 0.524(4) -0.080(4) 0.037(15) Uiso 1 1 d .
H4 H 0.779(4) 0.518(4) 0.411(3) 0.016(11) Uiso 1 1 d .
H5 H 0.785(5) 0.685(5) 0.521(5) 0.047(18) Uiso 1 1 d .
H7 H 1.111(5) 0.852(5) 0.358(5) 0.05(2) Uiso 1 1 d .
H8 H 1.250(4) 0.830(4) 0.266(4) 0.025(13) Uiso 1 1 d .
H9 H 1.226(4) 0.645(4) 0.184(4) 0.024(12) Uiso 1 1 d .
N1 N 0.9052(3) 0.5479(3) 0.1372(3) 0.0251(8) Uani 1 1 d U
N2 N 0.8793(3) 0.5363(3) -0.0164(3) 0.0250(8) Uani 1 1 d U
N3 N 0.9161(3) 0.5866(3) 0.3539(3) 0.0223(8) Uani 1 1 d U
N4 N 0.9150(3) 0.7250(3) 0.4485(3) 0.0231(8) Uani 1 1 d U
H6 H 0.9335 0.7830 0.4750 0.028 Uiso 1 1 calc R
N5 N 1.0968(3) 0.6344(3) 0.2658(3) 0.0245(8) Uani 1 1 d U
N6 N 1.1191(3) 0.7915(3) 0.3313(3) 0.0246(9) Uani 1 1 d U
O1 O 1.0228(3) 0.5913(3) 0.6712(3) 0.0433(10) Uani 1 1 d U
O2 O 0.9075(2) 0.5236(3) 0.7907(2) 0.0312(8) Uani 1 1 d U
S1 S 1.0000 0.5000 0.72997(11) 0.0247(4) Uani 1 2 d SU

loop_
_atom_site_aniso_label
_atom_site_aniso_U_11
_atom_site_aniso_U_22
_atom_site_aniso_U_33
_atom_site_aniso_U_23
_atom_site_aniso_U_13
_atom_site_aniso_U_12
Ni1 0.0247(6) 0.0212(5) 0.0177(6) 0.000 0.000 0.0024(4)
C1 0.019(2) 0.027(2) 0.037(3) 0.001(2) 0.003(2) 0.0060(17)
C2 0.025(2) 0.029(2) 0.033(3) 0.001(2) -0.003(2) 0.0033(19)
C3 0.022(2) 0.022(2) 0.021(3) 0.0011(17) -0.0001(19) 0.0005(17)
C4 0.025(2) 0.027(2) 0.024(2) 0.0000(18) 0.0050(18) -0.003(2)
C5 0.027(2) 0.028(2) 0.028(3) -0.0013(18) 0.008(2) -0.0016(18)
C6 0.025(2) 0.025(2) 0.014(2) 0.0027(18) 0.0005(17) 0.0010(17)
C7 0.022(2) 0.026(2) 0.015(2) 0.0045(18) -0.0028(17) 0.0007(17)
C8 0.027(2) 0.032(3) 0.025(3) 0.008(2) 0.0018(19) -0.007(2)
C9 0.025(2) 0.036(3) 0.025(2) 0.006(2) 0.007(2) 0.0030(19)
N1 0.028(2) 0.0230(19) 0.025(2) 0.0006(16) 0.0030(17) 0.0044(15)
N2 0.0252(19) 0.028(2) 0.022(2) 0.0031(16) -0.0019(17) 0.0015(15)
N3 0.0247(19) 0.0223(19) 0.0199(19) 0.0030(15) 0.0020(15) 0.0001(15)
N4 0.0263(19) 0.0225(18) 0.020(2) -0.0034(16) 0.0009(16) -0.0023(14)
N5 0.027(2) 0.0236(19) 0.023(2) 0.0016(15) 0.0032(15) 0.0030(16)
N6 0.029(2) 0.026(2) 0.019(2) 0.0043(17) 0.0004(15) -0.0029(16)
O1 0.045(2) 0.043(2) 0.041(2) 0.0156(18) 0.0178(17) 0.0157(17)
O2 0.0221(17) 0.047(2) 0.0247(18) 0.0044(15) 0.0034(13) 0.0058(15)
S1 0.0245(8) 0.0305(8) 0.0191(11) 0.000 0.000 0.0060(6)

loop_
_atom_type_symbol
_atom_type_description
_atom_type_scat_dispersion_real
_atom_type_scat_dispersion_imag
_atom_type_scat_source
C C 0.0181 0.0091 'International Tables Vol C Tables 4.2.6.8 and 6.1.1.4'
H H 0.0000 0.0000 'International Tables Vol C Tables 4.2.6.8 and 6.1.1.4'
N N 0.0311 0.0180 'International Tables Vol C Tables 4.2.6.8 and 6.1.1.4'
O O 0.0492 0.0322 'International Tables Vol C Tables 4.2.6.8 and 6.1.1.4'
S S 0.3331 0.5567 'International Tables Vol C Tables 4.2.6.8 and 6.1.1.4'
Ni Ni -3.0029 0.5091 'International Tables Vol C Tables 4.2.6.8 and 6.1.1.4'

loop_
_geom_angle_atom_site_label_1
_geom_angle_atom_site_label_2
_geom_angle_atom_site_label_3
_geom_angle
_geom_angle_site_symmetry_1
_geom_angle_site_symmetry_3
N3 Ni1 N3 93.3(2) 3_765 .
N3 Ni1 N5 93.70(14) 3_765 .
N3 Ni1 N5 79.04(14) . .
N3 Ni1 N5 79.04(14) 3_765 3_765
N3 Ni1 N5 93.70(14) . 3_765
N5 Ni1 N5 169.5(2) . 3_765
N3 Ni1 N1 165.20(14) 3_765 .
N3 Ni1 N1 95.30(14) . .
N5 Ni1 N1 99.76(14) . .
N5 Ni1 N1 88.37(14) 3_765 .
N3 Ni1 N1 95.30(14) 3_765 3_765
N3 Ni1 N1 165.20(14) . 3_765
N5 Ni1 N1 88.37(14) . 3_765
N5 Ni1 N1 99.76(14) 3_765 3_765
N1 Ni1 N1 79.1(2) . 3_765
C2 C1 N1 109.5(4) . .
C1 C2 N2 106.5(4) . .
N1 C3 N2 112.5(4) . .
N1 C3 C3 117.7(3) . 3_765
N2 C3 C3 129.7(3) . 3_765
C5 C4 N3 109.2(4) . .
C4 C5 N4 107.0(4) . .
N3 C6 N4 111.7(4) . .
N3 C6 C7 117.9(4) . .
N4 C6 C7 130.4(4) . .
N5 C7 N6 112.1(4) . .
N5 C7 C6 117.2(4) . .
N6 C7 C6 130.6(4) . .
C9 C8 N6 107.4(4) . .
C8 C9 N5 108.9(4) . .
C3 N1 C1 105.1(4) . .
C3 N1 Ni1 112.5(3) . .
C1 N1 Ni1 140.6(3) . .
C3 N2 C2 106.4(4) . .
C6 N3 C4 105.5(3) . .
C6 N3 Ni1 112.7(3) . .
C4 N3 Ni1 141.5(3) . .
C6 N4 C5 106.6(4) . .
C7 N5 C9 104.9(4) . .
C7 N5 Ni1 113.0(3) . .
C9 N5 Ni1 142.0(3) . .
C7 N6 C8 106.7(4) . .
O1 S1 O1 110.1(3) 3_765 .
O1 S1 O2 109.19(19) 3_765 3_765
O1 S1 O2 109.6(2) . 3_765
O1 S1 O2 109.6(2) 3_765 .
O1 S1 O2 109.19(19) . .
O2 S1 O2 109.1(3) 3_765 .

loop_
_geom_bond_atom_site_label_1
_geom_bond_atom_site_label_2
_geom_bond_distance
_geom_bond_site_symmetry_2
Ni1 N3 2.104(4) 3_765
Ni1 N3 2.104(4) .
Ni1 N5 2.111(4) .
Ni1 N5 2.111(4) 3_765
Ni1 N1 2.118(4) .
Ni1 N1 2.118(4) 3_765
C1 C2 1.363(8) .
C1 N1 1.373(6) .
C2 N2 1.371(6) .
C3 N1 1.317(6) .
C3 N2 1.342(6) .
C3 C3 1.466(9) 3_765
C4 C5 1.356(7) .
C4 N3 1.377(6) .
C5 N4 1.380(6) .
C6 N3 1.333(6) .
C6 N4 1.338(6) .
C6 C7 1.448(6) .
C7 N5 1.330(6) .
C7 N6 1.342(6) .
C8 C9 1.361(8) .
C8 N6 1.364(6) .
C9 N5 1.389(6) .
O1 S1 1.458(4) .
O2 S1 1.486(3) .
S1 O1 1.458(4) 3_765
S1 O2 1.486(3) 3_765
